data_7700270
loop_
_publ_author_name
'Some\,san, Adrian-Alexandru'
'Roisnel, Thierry'
'Dorcet, Vincent'
'Silvestru, Cristian'
'Sarazin, Yann'

_publ_section_title
;
 Aminofluoroalkoxide amido and boryloxo lead(ii) complexes.
;
_journal_issue 27
_journal_name_full 'Dalton transactions (Cambridge, England : 2003)'
_journal_page_first 9944
_journal_page_last 9948
_journal_paper_doi 10.1039/c9dt02110h
_journal_volume 48
_journal_year 2019
_chemical_compound_source 'synthesis as described'
_chemical_formula_moiety 'C22 H50 B F6 N O2 Pb Si4'
_chemical_formula_sum 'C22 H50 B F6 N O2 Pb Si4'
_chemical_formula_weight 804.99
_space_group_crystal_system monoclinic
_space_group_IT_number 14
_space_group_name_Hall '-P 2yn'
_space_group_name_H-M_alt 'P 1 21/n 1'
_symmetry_space_group_name_Hall '-P 2yn'
_symmetry_space_group_name_H-M 'P 1 21/n 1'
_atom_sites_solution_hydrogens geom
_atom_sites_solution_primary dual
_atom_sites_solution_secondary difmap
_audit_update_record
;
2019-06-07 deposited with the CCDC.    2019-06-17 downloaded from the CCDC.
;
_cell_angle_alpha 90
_cell_angle_beta 100.753(4)
_cell_angle_gamma 90
_cell_formula_units_Z 4
_cell_length_a 13.0870(13)
_cell_length_b 9.0118(8)
_cell_length_c 29.884(3)
_cell_measurement_reflns_used 9878
_cell_measurement_temperature 150
_cell_measurement_theta_max 27.5298
_cell_measurement_theta_min 2.7602
_cell_measurement_wavelength 0.71073
_cell_volume 3462.6(6)
_computing_cell_refinement 'APEX3 (Bruker, 2015)'
_computing_data_collection 'SAINT (Bruker, 2014)'
_computing_data_reduction 'SAINT (Bruker, 2014)'
_computing_molecular_graphics 'SXGRAPH (L. Farrugia, 1999), Mercury (CSD, 2016)'
_computing_publication_material 'CRYSCALC (T. Roisnel, local program, 2019)'
_computing_structure_refinement 'SHELXL-2018_3 (Sheldrick, 2018)'
_computing_structure_solution 'SHELXT (G. Sheldrick, 2015)'
_diffrn_ambient_temperature 150
_diffrn_detector '(CMOS) PHOTON 100'
_diffrn_detector_area_resol_mean 10.4167
_diffrn_measured_fraction_theta_full 0.998
_diffrn_measured_fraction_theta_max 0.995
_diffrn_measurement_device_type 'D8 VENTURE Bruker AXS'
_diffrn_measurement_method 'rotation images'
_diffrn_radiation_monochromator 'multilayer monochromator'
_diffrn_radiation_probe x-ray
_diffrn_radiation_source 'Incoatec microfocus sealed tube'
_diffrn_radiation_type MoK\a
_diffrn_radiation_wavelength 0.71073
_diffrn_reflns_av_R_equivalents 0.0427
_diffrn_reflns_av_unetI/netI 0.0369
_diffrn_reflns_limit_h_max 17
_diffrn_reflns_limit_h_min -16
_diffrn_reflns_limit_k_max 11
_diffrn_reflns_limit_k_min -11
_diffrn_reflns_limit_l_max 38
_diffrn_reflns_limit_l_min -38
_diffrn_reflns_number 35240
_diffrn_reflns_theta_full 25.242
_diffrn_reflns_theta_max 27.559
_diffrn_reflns_theta_min 2.364
_diffrn_source_current 1.0
_diffrn_source_voltage 50.0
_exptl_absorpt_coefficient_mu 5.063
_exptl_absorpt_correction_T_max 0.603
_exptl_absorpt_correction_T_min 0.362
_exptl_absorpt_correction_type multi-scan
_exptl_absorpt_process_details
;
  [Sheldrick, G.M. (2014). SADABS Bruker AXS Inc., Madison, Wisconsin, USA]
;
_exptl_crystal_colour colourless
_exptl_crystal_density_diffrn 1.544
_exptl_crystal_description prism
_exptl_crystal_F_000 1608
_exptl_crystal_size_max 0.290
_exptl_crystal_size_mid 0.170
_exptl_crystal_size_min 0.100
_refine_diff_density_max 0.899
_refine_diff_density_min -1.156
_refine_diff_density_rms 0.105
_refine_ls_extinction_method none
_refine_ls_goodness_of_fit_ref 1.250
_refine_ls_hydrogen_treatment constr
_refine_ls_matrix_type full
_refine_ls_number_parameters 380
_refine_ls_number_reflns 7951
_refine_ls_number_restraints 30
_refine_ls_restrained_S_all 1.250
_refine_ls_R_factor_all 0.0440
_refine_ls_R_factor_gt 0.0346
_refine_ls_shift/su_max 0.022
_refine_ls_shift/su_mean 0.001
_refine_ls_structure_factor_coef Fsqd
_refine_ls_weighting_details 'w=1/[\s^2^(Fo^2^)+(0.0144P)^2^+4.9649P] where P=(Fo^2^+2Fc^2^)/3'
_refine_ls_weighting_scheme calc
_refine_ls_wR_factor_gt 0.0722
_refine_ls_wR_factor_ref 0.0750
_reflns_Friedel_coverage 0.000
_reflns_number_gt 6763
_reflns_number_total 7951
_reflns_threshold_expression >2sigma(I)
_cod_data_source_file c9dt02110h2.cif
_cod_data_source_block SAA60_4
_cod_depositor_comments 'Adding full bibliography for 7700269--7700272.cif.'
_cod_database_code 7700270

loop_
_space_group_symop_operation_xyz
'x, y, z'
'-x+1/2, y+1/2, -z+1/2'
'-x, -y, -z'
'x-1/2, -y-1/2, z-1/2'

loop_
_atom_site_label
_atom_site_type_symbol
_atom_site_fract_x
_atom_site_fract_y
_atom_site_fract_z
_atom_site_U_iso_or_equiv
_atom_site_adp_type
_atom_site_occupancy
_atom_site_site_symmetry_order
_atom_site_calc_flag
_atom_site_refinement_flags_posn
_atom_site_refinement_flags_adp
_atom_site_refinement_flags_occupancy
_atom_site_disorder_assembly
_atom_site_disorder_group
Pb1 Pb 0.61884(2) 0.74223(2) 0.31658(2) 0.01947(5) Uani 0.8153(5) 1 d . . P A 1
Pb2 Pb 0.51923(6) 0.64465(9) 0.39836(2) 0.0248(2) Uani 0.1847(5) 1 d . . P A 2
Si1 Si 0.72379(7) 0.75629(10) 0.49659(4) 0.0238(2) Uani 1 1 d . . . . .
Si2 Si 0.77535(8) 0.42933(10) 0.47036(3) 0.0223(2) Uani 1 1 d . . . . .
Si3 Si 0.87217(17) 0.5343(3) 0.33175(11) 0.0212(5) Uani 0.8153(5) 1 d . . P A 1
Si4 Si 0.94296(8) 0.84067(10) 0.38143(4) 0.0254(2) Uani 1 1 d . . . . .
O1 O 0.68372(18) 0.7093(3) 0.38663(8) 0.0226(5) Uani 1 1 d . . . . .
B2 B 0.7793(3) 0.6689(4) 0.40866(13) 0.0175(7) Uani 1 1 d . . . . .
C3 C 0.7948(3) 0.6336(3) 0.46197(11) 0.0169(6) Uani 1 1 d . . . . .
H3 H 0.870243 0.651780 0.474086 0.020 Uiso 1 1 calc R U . . .
C4 C 0.7148(3) 0.9522(4) 0.47561(14) 0.0338(9) Uani 1 1 d . . . . .
H4A H 0.781984 1.001671 0.485325 0.051 Uiso 1 1 calc R U . . .
H4B H 0.661134 1.004927 0.488234 0.051 Uiso 1 1 calc R U . . .
H4C H 0.696624 0.952721 0.442280 0.051 Uiso 1 1 calc R U . . .
C5 C 0.5862(4) 0.6958(6) 0.4942(2) 0.0326(11) Uani 0.8153(5) 1 d . . P A 1
H5A H 0.547633 0.774736 0.506329 0.049 Uiso 0.8153(5) 1 calc R U P A 1
H5B H 0.585197 0.605745 0.512488 0.049 Uiso 0.8153(5) 1 calc R U P A 1
H5C H 0.553714 0.675279 0.462539 0.049 Uiso 0.8153(5) 1 calc R U P A 1
C6 C 0.7978(4) 0.7621(5) 0.55676(14) 0.0401(10) Uani 1 1 d . . . . .
H6A H 0.872472 0.769129 0.556578 0.060 Uiso 1 1 calc R U . . .
H6B H 0.783831 0.671561 0.572738 0.060 Uiso 1 1 calc R U . . .
H6C H 0.775807 0.848771 0.572372 0.060 Uiso 1 1 calc R U . . .
C7 C 0.6482(3) 0.3638(4) 0.43693(16) 0.0383(10) Uani 1 1 d . . . . .
H7A H 0.647607 0.255139 0.435963 0.057 Uiso 1 1 calc R U . . .
H7B H 0.638970 0.403034 0.405849 0.057 Uiso 1 1 calc R U . . .
H7C H 0.591522 0.399004 0.451464 0.057 Uiso 1 1 calc R U . . .
C8 C 0.7810(4) 0.3792(4) 0.53133(14) 0.0384(10) Uani 1 1 d . . . . .
H8A H 0.722681 0.425819 0.542355 0.058 Uiso 1 1 calc R U . . .
H8B H 0.846696 0.414345 0.549494 0.058 Uiso 1 1 calc R U . . .
H8C H 0.776477 0.271196 0.534185 0.058 Uiso 1 1 calc R U . . .
C9 C 0.8844(3) 0.3249(4) 0.45212(14) 0.0303(9) Uani 1 1 d . . . . .
H9A H 0.950805 0.357287 0.470343 0.045 Uiso 1 1 calc R U . . .
H9B H 0.884146 0.344419 0.419840 0.045 Uiso 1 1 calc R U . . .
H9C H 0.875295 0.218345 0.456637 0.045 Uiso 1 1 calc R U . . .
C10 C 0.8782(3) 0.6549(3) 0.38417(11) 0.0184(6) Uani 1 1 d . . . . .
H10 H 0.929507 0.600779 0.407482 0.022 Uiso 0.8153(5) 1 calc R U P A 1
H10A H 0.939(16) 0.64(2) 0.404(7) 0.022 Uiso 0.1847(5) 1 d . U P A 2
C11A C 0.7574(3) 0.4002(4) 0.32569(15) 0.0383(10) Uani 0.8153(5) 1 d . . P A 1
H11A H 0.692487 0.456643 0.322580 0.058 Uiso 0.8153(5) 1 calc R U P A 1
H11B H 0.755889 0.338270 0.298615 0.058 Uiso 0.8153(5) 1 calc R U P A 1
H11C H 0.765037 0.336852 0.352766 0.058 Uiso 0.8153(5) 1 calc R U P A 1
C11B C 0.7574(3) 0.4002(4) 0.32569(15) 0.0383(10) Uani 0.1847(5) 1 d . . P A 2
H11D H 0.739483 0.376417 0.355278 0.058 Uiso 0.1847(5) 1 calc R U P A 2
H11E H 0.793809 0.315808 0.315136 0.058 Uiso 0.1847(5) 1 calc R U P A 2
H11F H 0.693765 0.420860 0.303571 0.058 Uiso 0.1847(5) 1 calc R U P A 2
C12 C 0.9935(4) 0.4219(6) 0.33755(18) 0.0365(8) Uani 0.8153(5) 1 d . . P A 1
H12A H 1.052957 0.487872 0.337375 0.055 Uiso 0.8153(5) 1 calc R U P A 1
H12B H 0.987535 0.352128 0.312034 0.055 Uiso 0.8153(5) 1 calc R U P A 1
H12C H 1.003821 0.366599 0.366276 0.055 Uiso 0.8153(5) 1 calc R U P A 1
C13 C 0.8594(4) 0.6357(6) 0.27600(16) 0.0365(8) Uani 0.8153(5) 1 d . . P A 1
H13A H 0.801053 0.705475 0.272961 0.055 Uiso 0.8153(5) 1 calc R U P A 1
H13B H 0.846640 0.564117 0.250879 0.055 Uiso 0.8153(5) 1 calc R U P A 1
H13C H 0.923705 0.690263 0.275101 0.055 Uiso 0.8153(5) 1 calc R U P A 1
C14 C 1.0654(4) 0.8258(5) 0.35705(15) 0.0427(11) Uani 1 1 d . . . . .
H14A H 1.048094 0.789430 0.325645 0.064 Uiso 1 1 calc R U . . .
H14B H 1.113571 0.756539 0.375444 0.064 Uiso 1 1 calc R U . . .
H14C H 1.098077 0.923718 0.357394 0.064 Uiso 1 1 calc R U . . .
C15 C 0.8557(4) 0.9809(5) 0.34823(18) 0.0518(13) Uani 1 1 d . . . . .
H15A H 0.793911 0.994307 0.361940 0.078 Uiso 1 1 calc R U . . .
H15B H 0.834590 0.946617 0.316740 0.078 Uiso 1 1 calc R U . . .
H15C H 0.892706 1.075522 0.348535 0.078 Uiso 1 1 calc R U . . .
C16 C 0.9845(3) 0.9137(4) 0.44047(14) 0.0315(9) Uani 1 1 d . . . . .
H16A H 1.019510 1.009429 0.439340 0.047 Uiso 1 1 calc R U . . .
H16B H 1.032493 0.843264 0.458447 0.047 Uiso 1 1 calc R U . . .
H16C H 0.923330 0.926887 0.454630 0.047 Uiso 1 1 calc R U . . .
N21B N 0.4610(3) 0.8635(5) 0.33126(15) 0.0221(9) Uani 0.8153(5) 1 d . . P A 1
C22 C 0.4642(4) 0.8573(6) 0.38098(19) 0.0381(6) Uani 0.8153(5) 1 d . . P A 1
H22A H 0.529395 0.905270 0.396422 0.046 Uiso 0.8153(5) 1 calc R U P A 1
H22B H 0.467583 0.751829 0.390359 0.046 Uiso 0.8153(5) 1 calc R U P A 1
C23 C 0.3729(4) 0.9304(6) 0.3983(2) 0.0381(6) Uani 0.8153(5) 1 d . . P A 1
H23A H 0.368233 1.035205 0.389390 0.057 Uiso 0.8153(5) 1 calc R U P A 1
H23B H 0.384157 0.922920 0.431608 0.057 Uiso 0.8153(5) 1 calc R U P A 1
H23C H 0.308017 0.879800 0.385070 0.057 Uiso 0.8153(5) 1 calc R U P A 1
C24 C 0.4527(4) 1.0180(6) 0.3123(2) 0.0381(6) Uani 0.8153(5) 1 d . . P A 1
H24A H 0.384984 1.060937 0.315805 0.046 Uiso 0.8153(5) 1 calc R U P A 1
H24B H 0.454345 1.013791 0.279354 0.046 Uiso 0.8153(5) 1 calc R U P A 1
C25 C 0.5398(4) 1.1189(6) 0.3357(2) 0.0381(6) Uani 0.8153(5) 1 d . . P A 1
H25A H 0.533167 1.133834 0.367537 0.057 Uiso 0.8153(5) 1 calc R U P A 1
H25B H 0.535212 1.214864 0.320061 0.057 Uiso 0.8153(5) 1 calc R U P A 1
H25C H 0.607171 1.072872 0.334648 0.057 Uiso 0.8153(5) 1 calc R U P A 1
C26A C 0.3781(3) 0.7719(4) 0.30449(17) 0.0401(10) Uani 0.8153(5) 1 d . . P A 1
H26A H 0.364794 0.807392 0.272574 0.048 Uiso 0.8153(5) 1 calc R U P A 1
H26B H 0.313385 0.786292 0.316645 0.048 Uiso 0.8153(5) 1 calc R U P A 1
C26B C 0.3781(3) 0.7719(4) 0.30449(17) 0.0401(10) Uani 0.1847(5) 1 d . . P A 2
H26C H 0.392904 0.817703 0.276268 0.048 Uiso 0.1847(5) 1 calc R U P A 2
H26D H 0.303335 0.786257 0.305085 0.048 Uiso 0.1847(5) 1 calc R U P A 2
C27 C 0.4038(3) 0.6013(4) 0.30487(13) 0.0281(8) Uani 1 1 d . . . . .
O28 O 0.5056(4) 0.5711(6) 0.3243(2) 0.0228(11) Uani 0.8153(5) 1 d . . P A 1
C29 C 0.3843(5) 0.5508(9) 0.2552(3) 0.0442(14) Uani 0.8153(5) 1 d D . P A 1
F30 F 0.4523(3) 0.6152(4) 0.23281(12) 0.0579(6) Uani 0.8153(5) 1 d D . P A 1
F31 F 0.2904(3) 0.5863(4) 0.23197(12) 0.0579(6) Uani 0.8153(5) 1 d D . P A 1
F32 F 0.3930(4) 0.4034(7) 0.24989(17) 0.0579(6) Uani 0.8153(5) 1 d D . P A 1
C33 C 0.3339(5) 0.5133(6) 0.3306(2) 0.0476(18) Uani 0.8153(5) 1 d D . P A 1
F36 F 0.3561(3) 0.3697(4) 0.33426(15) 0.0642(7) Uani 0.8153(5) 1 d D . P A 1
F34 F 0.3387(3) 0.5644(4) 0.37250(15) 0.0642(7) Uani 0.8153(5) 1 d D . P A 1
F35 F 0.2317(3) 0.5236(4) 0.31029(16) 0.0642(7) Uani 0.8153(5) 1 d D . P A 1
C0AA C 0.5986(19) 0.680(3) 0.5188(9) 0.0326(11) Uani 0.1847(5) 1 d . . P A 2
H0AA H 0.610651 0.577540 0.529069 0.049 Uiso 0.1847(5) 1 calc R U P A 2
H0AB H 0.585941 0.741902 0.544313 0.049 Uiso 0.1847(5) 1 calc R U P A 2
H0AC H 0.537986 0.684795 0.494076 0.049 Uiso 0.1847(5) 1 calc R U P A 2
F2 F 0.2899(14) 0.3866(17) 0.3115(7) 0.0642(7) Uani 0.1847(5) 1 d D . P A 2
F3 F 0.2198(13) 0.5906(18) 0.2857(7) 0.0642(7) Uani 0.1847(5) 1 d D . P A 2
F11 F 0.2825(14) 0.5699(19) 0.3555(7) 0.0642(7) Uani 0.1847(5) 1 d D . P A 2
C18 C 0.304(2) 0.536(2) 0.3139(7) 0.0476(18) Uani 0.1847(5) 1 d D . P A 2
C1AA C 0.3583(18) 0.914(3) 0.3602(9) 0.0381(6) Uani 0.1847(5) 1 d . . P A 2
H1AA H 0.304711 0.840508 0.364169 0.046 Uiso 0.1847(5) 1 calc R U P A 2
H1AB H 0.325498 0.988830 0.337666 0.046 Uiso 0.1847(5) 1 calc R U P A 2
C2AA C 0.4007(19) 0.994(3) 0.4077(9) 0.0381(6) Uani 0.1847(5) 1 d . . P A 2
H2AA H 0.342989 1.043136 0.418442 0.057 Uiso 0.1847(5) 1 calc R U P A 2
H2AB H 0.432290 0.920269 0.430074 0.057 Uiso 0.1847(5) 1 calc R U P A 2
H2AC H 0.453047 1.068381 0.403608 0.057 Uiso 0.1847(5) 1 calc R U P A 2
C4AA C 0.5287(18) 0.938(2) 0.3395(9) 0.0381(6) Uani 0.1847(5) 1 d . . P A 2
H4AA H 0.578898 0.879690 0.325556 0.046 Uiso 0.1847(5) 1 calc R U P A 2
H4AB H 0.564323 0.968074 0.370346 0.046 Uiso 0.1847(5) 1 calc R U P A 2
C3AA C 0.498(2) 1.076(3) 0.3110(9) 0.0381(6) Uani 0.1847(5) 1 d . . P A 2
H3AA H 0.457382 1.047099 0.281243 0.057 Uiso 0.1847(5) 1 calc R U P A 2
H3AB H 0.560284 1.129462 0.306704 0.057 Uiso 0.1847(5) 1 calc R U P A 2
H3AC H 0.455206 1.140313 0.326636 0.057 Uiso 0.1847(5) 1 calc R U P A 2
N21A N 0.4404(18) 0.843(3) 0.3437(8) 0.0221(9) Uani 0.1847(5) 1 d . . P A 2
Si0A Si 0.8354(8) 0.5509(15) 0.3310(5) 0.026(2) Uani 0.1847(5) 1 d . . P A 2
C2 C 0.7833(19) 0.670(3) 0.2806(7) 0.0365(8) Uani 0.1847(5) 1 d . . P A 2
H2A H 0.825342 0.760025 0.281576 0.055 Uiso 0.1847(5) 1 calc R U P A 2
H2B H 0.786136 0.614824 0.252567 0.055 Uiso 0.1847(5) 1 calc R U P A 2
H2C H 0.711004 0.696587 0.281284 0.055 Uiso 0.1847(5) 1 calc R U P A 2
C5AA C 0.959(2) 0.462(3) 0.3200(8) 0.0365(8) Uani 0.1847(5) 1 d . . P A 2
H5AA H 1.013337 0.536987 0.321936 0.055 Uiso 0.1847(5) 1 calc R U P A 2
H5AB H 0.980823 0.384396 0.342831 0.055 Uiso 0.1847(5) 1 calc R U P A 2
H5AC H 0.945932 0.417252 0.289540 0.055 Uiso 0.1847(5) 1 calc R U P A 2
O0AA O 0.4802(19) 0.535(3) 0.3318(10) 0.025(5) Uani 0.1847(5) 1 d . . P A 2
F0AA F 0.4987(14) 0.576(2) 0.2438(6) 0.0579(6) Uani 0.1847(5) 1 d D . P A 2
F6 F 0.3341(15) 0.589(2) 0.2185(6) 0.0579(6) Uani 0.1847(5) 1 d D . P A 2
F1AA F 0.416(2) 0.395(3) 0.2581(8) 0.0579(6) Uani 0.1847(5) 1 d D . P A 2
C29B C 0.4057(17) 0.543(4) 0.2543(11) 0.0442(14) Uani 0.1847(5) 1 d D . P A 2

loop_
_atom_site_aniso_label
_atom_site_aniso_U_11
_atom_site_aniso_U_22
_atom_site_aniso_U_33
_atom_site_aniso_U_23
_atom_site_aniso_U_13
_atom_site_aniso_U_12
Pb1 0.01472(8) 0.02563(8) 0.01720(8) 0.00201(6) 0.00077(5) 0.00104(6)
Pb2 0.0172(4) 0.0383(4) 0.0179(4) -0.0015(3) 0.0008(3) 0.0026(3)
Si1 0.0205(5) 0.0207(4) 0.0318(5) -0.0058(4) 0.0094(4) -0.0016(4)
Si2 0.0265(5) 0.0176(4) 0.0246(5) 0.0013(4) 0.0096(4) 0.0010(4)
Si3 0.0225(12) 0.0261(8) 0.0154(7) -0.0023(5) 0.0051(10) 0.0054(10)
Si4 0.0266(5) 0.0208(5) 0.0267(5) 0.0068(4) 0.0000(4) -0.0033(4)
O1 0.0180(12) 0.0307(12) 0.0173(12) 0.0012(10) -0.0010(10) 0.0059(10)
B2 0.0218(19) 0.0107(15) 0.0184(18) -0.0016(13) -0.0002(15) 0.0000(13)
C3 0.0163(16) 0.0179(14) 0.0158(16) -0.0007(12) 0.0012(13) 0.0012(12)
C4 0.039(2) 0.0230(18) 0.040(2) -0.0086(16) 0.0086(19) 0.0054(16)
C5 0.029(3) 0.034(2) 0.039(3) 0.002(3) 0.017(3) 0.0007(19)
C6 0.060(3) 0.038(2) 0.024(2) -0.0071(17) 0.0126(19) 0.001(2)
C7 0.035(2) 0.030(2) 0.051(3) -0.0112(18) 0.013(2) -0.0127(17)
C8 0.056(3) 0.031(2) 0.034(2) 0.0092(17) 0.023(2) 0.0061(19)
C9 0.038(2) 0.0212(17) 0.034(2) 0.0076(15) 0.0146(18) 0.0105(15)
C10 0.0200(17) 0.0185(15) 0.0155(16) 0.0016(12) 0.0002(13) -0.0003(13)
C11A 0.045(3) 0.028(2) 0.036(2) -0.0120(17) -0.005(2) 0.0024(17)
C11B 0.045(3) 0.028(2) 0.036(2) -0.0120(17) -0.005(2) 0.0024(17)
C12 0.041(2) 0.049(2) 0.0213(17) -0.0008(15) 0.0130(16) 0.0076(17)
C13 0.041(2) 0.049(2) 0.0213(17) -0.0008(15) 0.0130(16) 0.0076(17)
C14 0.045(3) 0.050(3) 0.037(2) 0.009(2) 0.017(2) -0.014(2)
C15 0.051(3) 0.030(2) 0.064(3) 0.021(2) -0.015(2) -0.007(2)
C16 0.025(2) 0.0289(19) 0.040(2) -0.0062(17) 0.0051(17) -0.0058(15)
N21B 0.011(2) 0.025(2) 0.029(3) -0.0044(18) -0.0002(15) 0.0036(16)
C22 0.0284(14) 0.0369(14) 0.0470(16) -0.0084(12) 0.0021(12) 0.0027(11)
C23 0.0284(14) 0.0369(14) 0.0470(16) -0.0084(12) 0.0021(12) 0.0027(11)
C24 0.0284(14) 0.0369(14) 0.0470(16) -0.0084(12) 0.0021(12) 0.0027(11)
C25 0.0284(14) 0.0369(14) 0.0470(16) -0.0084(12) 0.0021(12) 0.0027(11)
C26A 0.030(2) 0.035(2) 0.049(3) -0.0039(19) -0.0112(19) -0.0033(17)
C26B 0.030(2) 0.035(2) 0.049(3) -0.0039(19) -0.0112(19) -0.0033(17)
C27 0.0182(18) 0.0309(19) 0.034(2) -0.0057(16) 0.0025(16) -0.0029(14)
O28 0.015(3) 0.023(2) 0.029(2) -0.0027(17) 0.0003(19) -0.0027(17)
C29 0.035(3) 0.046(3) 0.046(3) -0.010(2) -0.007(3) -0.011(3)
F30 0.065(2) 0.0648(13) 0.0384(14) -0.0147(10) -0.0048(11) -0.0139(12)
F31 0.065(2) 0.0648(13) 0.0384(14) -0.0147(10) -0.0048(11) -0.0139(12)
F32 0.065(2) 0.0648(13) 0.0384(14) -0.0147(10) -0.0048(11) -0.0139(12)
C33 0.040(4) 0.038(3) 0.073(5) -0.015(3) 0.031(3) -0.007(3)
F36 0.0586(15) 0.0544(12) 0.091(2) -0.0101(12) 0.0438(14) -0.0175(12)
F34 0.0586(15) 0.0544(12) 0.091(2) -0.0101(12) 0.0438(14) -0.0175(12)
F35 0.0586(15) 0.0544(12) 0.091(2) -0.0101(12) 0.0438(14) -0.0175(12)
C0AA 0.029(3) 0.034(2) 0.039(3) 0.002(3) 0.017(3) 0.0007(19)
F2 0.0586(15) 0.0544(12) 0.091(2) -0.0101(12) 0.0438(14) -0.0175(12)
F3 0.0586(15) 0.0544(12) 0.091(2) -0.0101(12) 0.0438(14) -0.0175(12)
F11 0.0586(15) 0.0544(12) 0.091(2) -0.0101(12) 0.0438(14) -0.0175(12)
C18 0.040(4) 0.038(3) 0.073(5) -0.015(3) 0.031(3) -0.007(3)
C1AA 0.0284(14) 0.0369(14) 0.0470(16) -0.0084(12) 0.0021(12) 0.0027(11)
C2AA 0.0284(14) 0.0369(14) 0.0470(16) -0.0084(12) 0.0021(12) 0.0027(11)
C4AA 0.0284(14) 0.0369(14) 0.0470(16) -0.0084(12) 0.0021(12) 0.0027(11)
C3AA 0.0284(14) 0.0369(14) 0.0470(16) -0.0084(12) 0.0021(12) 0.0027(11)
N21A 0.011(2) 0.025(2) 0.029(3) -0.0044(18) -0.0002(15) 0.0036(16)
Si0A 0.028(6) 0.032(5) 0.019(3) -0.003(3) 0.008(5) -0.003(5)
C2 0.041(2) 0.049(2) 0.0213(17) -0.0008(15) 0.0130(16) 0.0076(17)
C5AA 0.041(2) 0.049(2) 0.0213(17) -0.0008(15) 0.0130(16) 0.0076(17)
O0AA 0.007(11) 0.032(14) 0.033(13) -0.014(10) -0.004(8) 0.003(8)
F0AA 0.065(2) 0.0648(13) 0.0384(14) -0.0147(10) -0.0048(11) -0.0139(12)
F6 0.065(2) 0.0648(13) 0.0384(14) -0.0147(10) -0.0048(11) -0.0139(12)
F1AA 0.065(2) 0.0648(13) 0.0384(14) -0.0147(10) -0.0048(11) -0.0139(12)
C29B 0.035(3) 0.046(3) 0.046(3) -0.010(2) -0.007(3) -0.011(3)

loop_
_atom_type_symbol
_atom_type_description
_atom_type_scat_dispersion_real
_atom_type_scat_dispersion_imag
_atom_type_scat_source
C C 0.0033 0.0016 'International Tables Vol C Tables 4.2.6.8 and 6.1.1.4'
H H 0.0000 0.0000 'International Tables Vol C Tables 4.2.6.8 and 6.1.1.4'
B B 0.0013 0.0007 'International Tables Vol C Tables 4.2.6.8 and 6.1.1.4'
F F 0.0171 0.0103 'International Tables Vol C Tables 4.2.6.8 and 6.1.1.4'
N N 0.0061 0.0033 'International Tables Vol C Tables 4.2.6.8 and 6.1.1.4'
O O 0.0106 0.0060 'International Tables Vol C Tables 4.2.6.8 and 6.1.1.4'
Pb Pb -3.3944 10.1111 'International Tables Vol C Tables 4.2.6.8 and 6.1.1.4'
Si Si 0.0817 0.0704 'International Tables Vol C Tables 4.2.6.8 and 6.1.1.4'

loop_
_geom_angle_atom_site_label_1
_geom_angle_atom_site_label_2
_geom_angle_atom_site_label_3
_geom_angle
O1 Pb1 O28 87.25(19)
O1 Pb1 N21B 94.65(12)
O28 Pb1 N21B 71.6(2)
O0AA Pb2 O1 92.4(5)
O0AA Pb2 N21A 74.5(9)
O1 Pb2 N21A 90.2(5)
C5 Si1 C4 105.2(2)
C5 Si1 C3 112.32(19)
C4 Si1 C3 112.24(16)
C5 Si1 C6 111.5(2)
C4 Si1 C6 106.47(19)
C3 Si1 C6 108.95(17)
C4 Si1 C0AA 115.5(7)
C3 Si1 C0AA 120.2(7)
C6 Si1 C0AA 90.0(8)
C8 Si2 C7 108.3(2)
C8 Si2 C9 105.62(18)
C7 Si2 C9 109.65(19)
C8 Si2 C3 112.66(17)
C7 Si2 C3 111.51(18)
C9 Si2 C3 108.88(15)
C12 Si3 C13 106.3(3)
C12 Si3 C10 109.4(2)
C13 Si3 C10 115.9(2)
C12 Si3 C11A 107.8(3)
C13 Si3 C11A 106.6(3)
C10 Si3 C11A 110.6(2)
C15 Si4 C16 107.8(2)
C15 Si4 C14 108.9(2)
C16 Si4 C14 105.8(2)
C15 Si4 C10 112.96(18)
C16 Si4 C10 109.04(16)
C14 Si4 C10 112.05(18)
C15 Si4 H10A 140(6)
C16 Si4 H10A 91(6)
C14 Si4 H10A 99(6)
C10 Si4 H10A 27(6)
B2 O1 Pb1 132.9(2)
B2 O1 Pb2 131.3(2)
O1 B2 C3 118.2(3)
O1 B2 C10 123.4(3)
C3 B2 C10 118.4(3)
B2 C3 Si1 116.6(2)
B2 C3 Si2 109.4(2)
Si1 C3 Si2 114.23(16)
B2 C3 H3 105.1
Si1 C3 H3 105.1
Si2 C3 H3 105.1
Si1 C4 H4A 109.5
Si1 C4 H4B 109.5
H4A C4 H4B 109.5
Si1 C4 H4C 109.5
H4A C4 H4C 109.5
H4B C4 H4C 109.5
Si1 C5 H5A 109.5
Si1 C5 H5B 109.5
H5A C5 H5B 109.5
Si1 C5 H5C 109.5
H5A C5 H5C 109.5
H5B C5 H5C 109.5
Si1 C6 H6A 109.5
Si1 C6 H6B 109.5
H6A C6 H6B 109.5
Si1 C6 H6C 109.5
H6A C6 H6C 109.5
H6B C6 H6C 109.5
Si2 C7 H7A 109.5
Si2 C7 H7B 109.5
H7A C7 H7B 109.5
Si2 C7 H7C 109.5
H7A C7 H7C 109.5
H7B C7 H7C 109.5
Si2 C8 H8A 109.5
Si2 C8 H8B 109.5
H8A C8 H8B 109.5
Si2 C8 H8C 109.5
H8A C8 H8C 109.5
H8B C8 H8C 109.5
Si2 C9 H9A 109.5
Si2 C9 H9B 109.5
H9A C9 H9B 109.5
Si2 C9 H9C 109.5
H9A C9 H9C 109.5
H9B C9 H9C 109.5
B2 C10 Si0A 107.0(4)
B2 C10 Si4 110.9(2)
Si0A C10 Si4 118.8(5)
B2 C10 Si3 120.6(2)
Si4 C10 Si3 115.02(19)
B2 C10 H10 102.4
Si4 C10 H10 102.4
Si3 C10 H10 102.4
B2 C10 H10A 113(10)
Si0A C10 H10A 125(10)
Si4 C10 H10A 80(10)
Si3 C11A H11A 109.5
Si3 C11A H11B 109.5
H11A C11A H11B 109.5
Si3 C11A H11C 109.5
H11A C11A H11C 109.5
H11B C11A H11C 109.5
Si0A C11B H11D 109.5
Si0A C11B H11E 109.5
H11D C11B H11E 109.5
Si0A C11B H11F 109.5
H11D C11B H11F 109.5
H11E C11B H11F 109.5
Si3 C12 H12A 109.5
Si3 C12 H12B 109.5
H12A C12 H12B 109.5
Si3 C12 H12C 109.5
H12A C12 H12C 109.5
H12B C12 H12C 109.5
Si3 C13 H13A 109.5
Si3 C13 H13B 109.5
H13A C13 H13B 109.5
Si3 C13 H13C 109.5
H13A C13 H13C 109.5
H13B C13 H13C 109.5
Si4 C14 H14A 109.5
Si4 C14 H14B 109.5
H14A C14 H14B 109.5
Si4 C14 H14C 109.5
H14A C14 H14C 109.5
H14B C14 H14C 109.5
Si4 C15 H15A 109.5
Si4 C15 H15B 109.5
H15A C15 H15B 109.5
Si4 C15 H15C 109.5
H15A C15 H15C 109.5
H15B C15 H15C 109.5
Si4 C16 H16A 109.5
Si4 C16 H16B 109.5
H16A C16 H16B 109.5
Si4 C16 H16C 109.5
H16A C16 H16C 109.5
H16B C16 H16C 109.5
C26A N21B C22 113.8(4)
C26A N21B C24 108.7(4)
C22 N21B C24 113.6(4)
C26A N21B Pb1 102.3(3)
C22 N21B Pb1 107.2(3)
C24 N21B Pb1 110.6(3)
N21B C22 C23 116.4(5)
N21B C22 H22A 108.2
C23 C22 H22A 108.2
N21B C22 H22B 108.2
C23 C22 H22B 108.2
H22A C22 H22B 107.3
C22 C23 H23A 109.5
C22 C23 H23B 109.5
H23A C23 H23B 109.5
C22 C23 H23C 109.5
H23A C23 H23C 109.5
H23B C23 H23C 109.5
N21B C24 C25 112.7(4)
N21B C24 H24A 109.1
C25 C24 H24A 109.1
N21B C24 H24B 109.1
C25 C24 H24B 109.1
H24A C24 H24B 107.8
C24 C25 H25A 109.5
C24 C25 H25B 109.5
H25A C25 H25B 109.5
C24 C25 H25C 109.5
H25A C25 H25C 109.5
H25B C25 H25C 109.5
N21B C26A C27 114.1(3)
N21B C26A H26A 108.7
C27 C26A H26A 108.7
N21B C26A H26B 108.7
C27 C26A H26B 108.7
H26A C26A H26B 107.6
N21A C26B C27 109.7(10)
N21A C26B H26C 109.7
C27 C26B H26C 109.7
N21A C26B H26D 109.7
C27 C26B H26D 109.7
H26C C26B H26D 108.2
O0AA C27 C18 107.6(12)
O28 C27 C33 108.0(4)
O28 C27 C29 108.9(4)
C33 C27 C29 109.2(4)
O28 C27 C26A 112.6(4)
C33 C27 C26A 111.4(4)
C29 C27 C26A 106.7(4)
O0AA C27 C26B 126.2(12)
C18 C27 C26B 101.1(8)
O0AA C27 C29B 106.5(15)
C18 C27 C29B 102.0(12)
C26B C27 C29B 110.8(10)
C27 O28 Pb1 116.1(4)
F31 C29 F30 105.6(5)
F31 C29 F32 105.4(6)
F30 C29 F32 106.8(7)
F31 C29 C27 113.9(6)
F30 C29 C27 110.5(5)
F32 C29 C27 113.9(5)
F34 C33 F36 106.9(5)
F34 C33 F35 105.5(5)
F36 C33 F35 106.5(5)
F34 C33 C27 111.7(4)
F36 C33 C27 114.0(4)
F35 C33 C27 111.7(5)
Si1 C0AA H0AA 109.5
Si1 C0AA H0AB 109.5
H0AA C0AA H0AB 109.5
Si1 C0AA H0AC 109.5
H0AA C0AA H0AC 109.5
H0AB C0AA H0AC 109.5
F3 C18 F11 102(2)
F3 C18 F2 104(2)
F11 C18 F2 102.5(18)
F3 C18 C27 112.7(16)
F11 C18 C27 114.6(16)
F2 C18 C27 119.7(17)
N21A C1AA C2AA 111(2)
N21A C1AA H1AA 109.5
C2AA C1AA H1AA 109.5
N21A C1AA H1AB 109.5
C2AA C1AA H1AB 109.5
H1AA C1AA H1AB 108.1
C1AA C2AA H2AA 109.5
C1AA C2AA H2AB 109.5
H2AA C2AA H2AB 109.5
C1AA C2AA H2AC 109.5
H2AA C2AA H2AC 109.5
H2AB C2AA H2AC 109.5
N21A C4AA C3AA 113(2)
N21A C4AA H4AA 108.9
C3AA C4AA H4AA 108.9
N21A C4AA H4AB 108.9
C3AA C4AA H4AB 108.9
H4AA C4AA H4AB 107.7
C4AA C3AA H3AA 109.5
C4AA C3AA H3AB 109.5
H3AA C3AA H3AB 109.5
C4AA C3AA H3AC 109.5
H3AA C3AA H3AC 109.5
H3AB C3AA H3AC 109.5
C1AA N21A C26B 97.7(18)
C1AA N21A C4AA 115(2)
C26B N21A C4AA 121.5(18)
C1AA N21A Pb2 110.2(15)
C26B N21A Pb2 108.5(13)
C4AA N21A Pb2 103.7(16)
C11B Si0A C10 124.9(8)
C11B Si0A C2 105.2(11)
C10 Si0A C2 114.2(10)
C11B Si0A C5AA 99.3(10)
C10 Si0A C5AA 103.6(10)
C2 Si0A C5AA 107.4(12)
Si0A C2 H2A 109.5
Si0A C2 H2B 109.5
H2A C2 H2B 109.5
Si0A C2 H2C 109.5
H2A C2 H2C 109.5
H2B C2 H2C 109.5
Si0A C5AA H5AA 109.5
Si0A C5AA H5AB 109.5
H5AA C5AA H5AB 109.5
Si0A C5AA H5AC 109.5
H5AA C5AA H5AC 109.5
H5AB C5AA H5AC 109.5
C27 O0AA Pb2 111.9(16)
F1AA C29B F0AA 99(2)
F1AA C29B F6 114(3)
F0AA C29B F6 106(2)
F1AA C29B C27 105(2)
F0AA C29B C27 109(2)
F6 C29B C27 121(2)

loop_
_geom_bond_atom_site_label_1
_geom_bond_atom_site_label_2
_geom_bond_distance
Pb1 O1 2.128(2)
Pb1 O28 2.181(4)
Pb1 N21B 2.448(4)
Pb2 O0AA 2.20(3)
Pb2 O1 2.319(3)
Pb2 N21A 2.51(2)
Si1 C5 1.870(5)
Si1 C4 1.870(4)
Si1 C3 1.875(3)
Si1 C6 1.877(4)
Si1 C0AA 2.00(2)
Si2 C8 1.865(4)
Si2 C7 1.869(4)
Si2 C9 1.873(4)
Si2 C3 1.881(3)
Si3 C12 1.864(6)
Si3 C13 1.880(6)
Si3 C10 1.897(4)
Si3 C11A 1.909(5)
Si4 C15 1.860(4)
Si4 C16 1.867(4)
Si4 C14 1.884(4)
Si4 C10 1.885(3)
Si4 H10A 1.9(2)
O1 B2 1.350(4)
B2 C3 1.600(5)
B2 C10 1.606(5)
C3 H3 1.0000
C4 H4A 0.9800
C4 H4B 0.9800
C4 H4C 0.9800
C5 H5A 0.9800
C5 H5B 0.9800
C5 H5C 0.9800
C6 H6A 0.9800
C6 H6B 0.9800
C6 H6C 0.9800
C7 H7A 0.9800
C7 H7B 0.9800
C7 H7C 0.9800
C8 H8A 0.9800
C8 H8B 0.9800
C8 H8C 0.9800
C9 H9A 0.9800
C9 H9B 0.9800
C9 H9C 0.9800
C10 Si0A 1.840(15)
C10 H10 1.0000
C10 H10A 0.9(2)
C11A H11A 0.9800
C11A H11B 0.9800
C11A H11C 0.9800
C11B Si0A 1.688(14)
C11B H11D 0.9800
C11B H11E 0.9800
C11B H11F 0.9800
C12 H12A 0.9800
C12 H12B 0.9800
C12 H12C 0.9800
C13 H13A 0.9800
C13 H13B 0.9800
C13 H13C 0.9800
C14 H14A 0.9800
C14 H14B 0.9800
C14 H14C 0.9800
C15 H15A 0.9800
C15 H15B 0.9800
C15 H15C 0.9800
C16 H16A 0.9800
C16 H16B 0.9800
C16 H16C 0.9800
N21B C26A 1.475(6)
N21B C22 1.479(7)
N21B C24 1.499(7)
C22 C23 1.537(7)
C22 H22A 0.9900
C22 H22B 0.9900
C23 H23A 0.9800
C23 H23B 0.9800
C23 H23C 0.9800
C24 C25 1.523(7)
C24 H24A 0.9900
C24 H24B 0.9900
C25 H25A 0.9800
C25 H25B 0.9800
C25 H25C 0.9800
C26A C27 1.574(5)
C26A H26A 0.9900
C26A H26B 0.9900
C26B N21A 1.45(3)
C26B C27 1.574(5)
C26B H26C 0.9900
C26B H26D 0.9900
C27 O0AA 1.31(3)
C27 O28 1.377(7)
C27 C18 1.49(3)
C27 C33 1.523(7)
C27 C29 1.528(9)
C27 C29B 1.61(4)
C29 F31 1.333(6)
C29 F30 1.341(7)
C29 F32 1.345(7)
C33 F34 1.323(7)
C33 F36 1.326(6)
C33 F35 1.366(7)
C0AA H0AA 0.9800
C0AA H0AB 0.9800
C0AA H0AC 0.9800
F2 C18 1.363(15)
F3 C18 1.350(15)
F11 C18 1.361(15)
C1AA N21A 1.42(3)
C1AA C2AA 1.59(3)
C1AA H1AA 0.9900
C1AA H1AB 0.9900
C2AA H2AA 0.9800
C2AA H2AB 0.9800
C2AA H2AC 0.9800
C4AA N21A 1.46(3)
C4AA C3AA 1.52(3)
C4AA H4AA 0.9900
C4AA H4AB 0.9900
C3AA H3AA 0.9800
C3AA H3AB 0.9800
C3AA H3AC 0.9800
Si0A C2 1.87(3)
Si0A C5AA 1.89(3)
C2 H2A 0.9800
C2 H2B 0.9800
C2 H2C 0.9800
C5AA H5AA 0.9800
C5AA H5AB 0.9800
C5AA H5AC 0.9800
F0AA C29B 1.345(16)
F6 C29B 1.348(15)
F1AA C29B 1.341(15)

loop_
_geom_torsion_atom_site_label_1
_geom_torsion_atom_site_label_2
_geom_torsion_atom_site_label_3
_geom_torsion_atom_site_label_4
_geom_torsion
Pb1 O1 B2 C3 -171.6(2)
Pb2 O1 B2 C3 -31.6(4)
Pb1 O1 B2 C10 8.6(5)
Pb2 O1 B2 C10 148.6(2)
O1 B2 C3 Si1 -39.1(4)
C10 B2 C3 Si1 140.7(2)
O1 B2 C3 Si2 92.5(3)
C10 B2 C3 Si2 -87.7(3)
C5 Si1 C3 B2 83.6(3)
C4 Si1 C3 B2 -34.8(3)
C6 Si1 C3 B2 -152.4(3)
C0AA Si1 C3 B2 106.1(9)
C5 Si1 C3 Si2 -45.7(3)
C4 Si1 C3 Si2 -164.04(19)
C6 Si1 C3 Si2 78.3(2)
C0AA Si1 C3 Si2 -23.2(9)
C8 Si2 C3 B2 -175.2(2)
C7 Si2 C3 B2 -53.2(3)
C9 Si2 C3 B2 67.9(3)
C8 Si2 C3 Si1 -42.4(3)
C7 Si2 C3 Si1 79.6(2)
C9 Si2 C3 Si1 -159.25(19)
O1 B2 C10 Si0A -46.5(6)
C3 B2 C10 Si0A 133.7(5)
O1 B2 C10 Si4 84.5(3)
C3 B2 C10 Si4 -95.3(3)
O1 B2 C10 Si3 -54.2(4)
C3 B2 C10 Si3 126.0(3)
C15 Si4 C10 B2 -61.1(3)
C16 Si4 C10 B2 58.8(3)
C14 Si4 C10 B2 175.5(3)
C15 Si4 C10 Si0A 63.5(4)
C16 Si4 C10 Si0A -176.7(4)
C14 Si4 C10 Si0A -59.9(4)
C15 Si4 C10 Si3 80.2(3)
C16 Si4 C10 Si3 -160.0(2)
C14 Si4 C10 Si3 -43.3(3)
C12 Si3 C10 B2 -135.2(3)
C13 Si3 C10 B2 104.8(3)
C11A Si3 C10 B2 -16.6(3)
C12 Si3 C10 Si4 87.6(3)
C13 Si3 C10 Si4 -32.4(3)
C11A Si3 C10 Si4 -153.8(2)
C26A N21B C22 C23 -68.8(6)
C24 N21B C22 C23 56.3(6)
Pb1 N21B C22 C23 178.8(4)
C26A N21B C24 C25 -176.1(4)
C22 N21B C24 C25 56.1(6)
Pb1 N21B C24 C25 -64.6(5)
C22 N21B C26A C27 -77.9(5)
C24 N21B C26A C27 154.4(4)
Pb1 N21B C26A C27 37.4(4)
N21B C26A C27 O28 -9.5(6)
N21B C26A C27 C33 112.0(5)
N21B C26A C27 C29 -128.9(4)
N21A C26B C27 O0AA -10.1(16)
N21A C26B C27 C18 111.6(12)
N21A C26B C27 C29B -140.9(12)
C33 C27 O28 Pb1 -154.2(4)
C29 C27 O28 Pb1 87.2(5)
C26A C27 O28 Pb1 -30.8(6)
O28 C27 C29 F31 -174.6(5)
C33 C27 C29 F31 67.7(6)
C26A C27 C29 F31 -52.8(6)
O28 C27 C29 F30 -55.8(6)
C33 C27 C29 F30 -173.6(5)
C26A C27 C29 F30 65.9(5)
O28 C27 C29 F32 64.4(6)
C33 C27 C29 F32 -53.3(6)
C26A C27 C29 F32 -173.8(5)
O28 C27 C33 F34 69.1(6)
C29 C27 C33 F34 -172.6(5)
C26A C27 C33 F34 -55.1(6)
O28 C27 C33 F36 -52.2(6)
C29 C27 C33 F36 66.1(6)
C26A C27 C33 F36 -176.4(5)
O28 C27 C33 F35 -173.0(5)
C29 C27 C33 F35 -54.8(5)
C26A C27 C33 F35 62.8(5)
O0AA C27 C18 F3 -176.1(18)
C26B C27 C18 F3 50.0(15)
C29B C27 C18 F3 -64.3(17)
O0AA C27 C18 F11 68(2)
C26B C27 C18 F11 -65.4(16)
C29B C27 C18 F11 -179.7(17)
O0AA C27 C18 F2 -54(2)
C26B C27 C18 F2 172.2(17)
C29B C27 C18 F2 58(2)
C2AA C1AA N21A C26B 174.9(18)
C2AA C1AA N21A C4AA -55(3)
C2AA C1AA N21A Pb2 62(2)
C27 C26B N21A C1AA -127.9(14)
C27 C26B N21A C4AA 106(2)
C27 C26B N21A Pb2 -13.5(11)
C3AA C4AA N21A C1AA -54(3)
C3AA C4AA N21A C26B 63(3)
C3AA C4AA N21A Pb2 -174.6(16)
B2 C10 Si0A C11B -41.7(8)
Si4 C10 Si0A C11B -168.2(5)
B2 C10 Si0A C2 89.9(10)
Si4 C10 Si0A C2 -36.6(10)
B2 C10 Si0A C5AA -153.6(9)
Si4 C10 Si0A C5AA 79.9(10)
C18 C27 O0AA Pb2 -87.7(12)
C26B C27 O0AA Pb2 31.1(16)
C29B C27 O0AA Pb2 163.6(12)
O0AA C27 C29B F1AA 46.7(19)
C18 C27 C29B F1AA -65.9(17)
C26B C27 C29B F1AA -172.8(13)
O0AA C27 C29B F0AA -59(2)
C18 C27 C29B F0AA -171.7(17)
C26B C27 C29B F0AA 81.4(17)
O0AA C27 C29B F6 178(2)
C18 C27 C29B F6 66(2)
C26B C27 C29B F6 -41(2)
